data_4510069
loop_
_publ_author_name
'Lee, Jackson J.'
'Sobolev, Alexandre N.'
'Turner, Michael J.'
'Fuller, Rebecca O.'
'Iversen, Bo B.'
'Koutsantonis, George A.'
'Spackman, Mark A.'

_publ_section_title
;
 Molecular Imprisonment: Host Response to Guest Location, Orientation, and
 Dynamics in Clathrates of Dianin&#x2019;s Compound
;
_journal_issue 3
_journal_name_full 'Crystal Growth &amp; Design'
_journal_page_first 1296
_journal_paper_doi 10.1021/cg4018129
_journal_volume 14
_journal_year 2014
_chemical_formula_moiety '3(C18 H20 O2), C3 H6 O'
_chemical_formula_sum 'C57 H66 O7'
_chemical_formula_weight 863.09
_chemical_name_systematic
;
 4-p-Hydroxyphenyl-2,2,4-trimethylchroman acetone clathrate
;
_space_group_crystal_system trigonal
_space_group_IT_number 148
_space_group_name_Hall '-R 3'
_space_group_name_H-M_alt 'R -3 :H'
_symmetry_space_group_name_Hall '-R 3'
_symmetry_space_group_name_H-M 'R -3 :H'
_atom_sites_solution_hydrogens geom
_audit_creation_method SHELXL-2013
_cell_angle_alpha 90
_cell_angle_beta 90
_cell_angle_gamma 120
_cell_formula_units_Z 6
_cell_length_a 26.8442(6)
_cell_length_b 26.8442
_cell_length_c 10.9227(2)
_cell_measurement_reflns_used 11565
_cell_measurement_temperature 100(2)
_cell_measurement_theta_max 29.1
_cell_measurement_theta_min 3.66
_cell_volume 6816.5(2)
_computing_cell_refinement
;
CrysAlisPro, Oxford Diffraction Ltd.,
Version 1.171.33.52 (release 06-11-2009 CrysAlis171 .NET)
(compiled Nov  6 2009,16:24:50)
;
_computing_data_collection
;
CrysAlisPro, Oxford Diffraction Ltd.,
Version 1.171.33.52 (release 06-11-2009 CrysAlis171 .NET)
(compiled Nov  6 2009,16:24:50)
;
_computing_data_reduction
;
CrysAlisPro, Oxford Diffraction Ltd.,
Version 1.171.33.52 (release 06-11-2009 CrysAlis171 .NET)
(compiled Nov  6 2009,16:24:50)
;
_computing_molecular_graphics 'CrystalExplorer 3.2 (Wolff, et al., 2013'
_computing_publication_material 'SHELXL-2013 (Sheldrick, 2013)'
_computing_structure_refinement 'SHELXL-2013 (Sheldrick, 2013)'
_computing_structure_solution 'SHELXS-2013 (Sheldrick, 2013)'
_diffrn_ambient_temperature 100(2)
_diffrn_detector_area_resol_mean 10.4738
_diffrn_measured_fraction_theta_full 0.977
_diffrn_measured_fraction_theta_max 0.924
_diffrn_measurement_device_type 'Oxford Diffraction Gemini-R Ultra, Ruby CCD'
_diffrn_measurement_method '\w scans'
_diffrn_radiation_monochromator graphite
_diffrn_radiation_source 'normal-focus sealed tube'
_diffrn_radiation_type MoK\a
_diffrn_radiation_wavelength 0.71073
_diffrn_reflns_av_R_equivalents 0.0324
_diffrn_reflns_av_unetI/netI 0.0280
_diffrn_reflns_Laue_measured_fraction_full 0.977
_diffrn_reflns_Laue_measured_fraction_max 0.924
_diffrn_reflns_limit_h_max 32
_diffrn_reflns_limit_h_min -36
_diffrn_reflns_limit_k_max 36
_diffrn_reflns_limit_k_min -33
_diffrn_reflns_limit_l_max 13
_diffrn_reflns_limit_l_min -12
_diffrn_reflns_number 22112
_diffrn_reflns_point_group_measured_fraction_full 0.977
_diffrn_reflns_point_group_measured_fraction_max 0.924
_diffrn_reflns_theta_full 28.000
_diffrn_reflns_theta_max 29.190
_diffrn_reflns_theta_min 3.669
_exptl_absorpt_coefficient_mu 0.081
_exptl_absorpt_correction_T_max 1.00000
_exptl_absorpt_correction_T_min 0.95211
_exptl_absorpt_correction_type multi-scan
_exptl_absorpt_process_details
;
CrysAlisPro, Oxford Diffraction Ltd.,
Version 1.171.33.52 (release 06-11-2009 CrysAlis171 .NET)
(compiled Nov  6 2009,16:24:50)
Empirical absorption correction using spherical harmonics,
 implemented in SCALE3 ABSPACK scaling algorithm.
;
_exptl_crystal_colour colorless
_exptl_crystal_density_diffrn 1.262
_exptl_crystal_description needle
_exptl_crystal_F_000 2784
_exptl_crystal_size_max 0.350
_exptl_crystal_size_mid 0.200
_exptl_crystal_size_min 0.120
_refine_diff_density_max 0.352
_refine_diff_density_min -0.318
_refine_diff_density_rms 0.043
_refine_ls_extinction_method none
_refine_ls_goodness_of_fit_ref 1.001
_refine_ls_hydrogen_treatment constr
_refine_ls_matrix_type full
_refine_ls_number_parameters 213
_refine_ls_number_reflns 3798
_refine_ls_number_restraints 10
_refine_ls_restrained_S_all 1.001
_refine_ls_R_factor_all 0.0587
_refine_ls_R_factor_gt 0.0451
_refine_ls_shift/su_max 0.000
_refine_ls_shift/su_mean 0.000
_refine_ls_structure_factor_coef Fsqd
_refine_ls_weighting_details 'w=1/[\s^2^(Fo^2^)+(0.0600P)^2^+7.4000P] where P=(Fo^2^+2Fc^2^)/3'
_refine_ls_weighting_scheme calc
_refine_ls_wR_factor_gt 0.1144
_refine_ls_wR_factor_ref 0.1188
_reflns_Friedel_coverage 0.000
_reflns_number_gt 2989
_reflns_number_total 3798
_reflns_threshold_expression 'I > 2\s(I)'
_cod_data_source_file cg4018129_si_002.cif
_cod_data_source_block 973709
_cod_original_cell_volume 6816.5(3)
_cod_database_code 4510069
_shelx_space_group_comment
;
The symmetry employed for this shelxl refinement is uniquely defined
by the following loop, which should always be used as a source of
symmetry information in preference to the above space-group names.
They are only intended as comments.
;
_shelx_estimated_absorpt_t_min 0.972
_shelx_estimated_absorpt_t_max 0.990
_shelxl_version_number 2013-4

loop_
_space_group_symop_operation_xyz
'x, y, z'
'-y, x-y, z'
'-x+y, -x, z'
'x+2/3, y+1/3, z+1/3'
'-y+2/3, x-y+1/3, z+1/3'
'-x+y+2/3, -x+1/3, z+1/3'
'x+1/3, y+2/3, z+2/3'
'-y+1/3, x-y+2/3, z+2/3'
'-x+y+1/3, -x+2/3, z+2/3'
'-x, -y, -z'
'y, -x+y, -z'
'x-y, x, -z'
'-x+2/3, -y+1/3, -z+1/3'
'y+2/3, -x+y+1/3, -z+1/3'
'x-y+2/3, x+1/3, -z+1/3'
'-x+1/3, -y+2/3, -z+2/3'
'y+1/3, -x+y+2/3, -z+2/3'
'x-y+1/3, x+2/3, -z+2/3'

loop_
_atom_site_label
_atom_site_type_symbol
_atom_site_fract_x
_atom_site_fract_y
_atom_site_fract_z
_atom_site_U_iso_or_equiv
_atom_site_adp_type
_atom_site_occupancy
_atom_site_site_symmetry_order
_atom_site_calc_flag
_atom_site_refinement_flags_posn
_atom_site_refinement_flags_adp
_atom_site_refinement_flags_occupancy
_atom_site_disorder_assembly
_atom_site_disorder_group
O1 O 0.06469(4) 0.12186(4) 0.48735(8) 0.0277(2) Uani 1 1 d . . . . .
H1 H 0.0816 0.1023 0.4912 0.042 Uiso 1 1 calc R U . . .
O2 O 0.08818(4) 0.26270(4) -0.12842(8) 0.0250(2) Uani 1 1 d . . . . .
C1 C 0.11101(6) 0.22528(6) -0.09454(12) 0.0232(3) Uani 1 1 d . . . . .
C2 C 0.08826(5) 0.29906(6) -0.04059(11) 0.0216(3) Uani 1 1 d . . . . .
C3 C 0.12071(5) 0.31347(6) 0.06749(11) 0.0207(3) Uani 1 1 d . . . . .
C4 C 0.15853(5) 0.28753(6) 0.09804(11) 0.0205(3) Uani 1 1 d . . . . .
C5 C 0.16546(6) 0.25981(6) -0.01940(11) 0.0226(3) Uani 1 1 d . . . . .
H5A H 0.1947 0.2906 -0.0719 0.027 Uiso 1 1 calc R U . . .
H5B H 0.1805 0.2341 0.0036 0.027 Uiso 1 1 calc R U . . .
C6 C 0.21937(6) 0.33615(6) 0.13412(12) 0.0253(3) Uani 1 1 d . . . . .
H6A H 0.2357 0.3640 0.0670 0.038 Uiso 1 1 calc R U . . .
H6B H 0.2441 0.3197 0.1503 0.038 Uiso 1 1 calc R U . . .
H6C H 0.2168 0.3556 0.2079 0.038 Uiso 1 1 calc R U . . .
C7 C 0.11828(6) 0.35356(6) 0.14543(12) 0.0233(3) Uani 1 1 d . . . . .
H7 H 0.1406 0.3645 0.2183 0.028 Uiso 1 1 calc R U . . .
C8 C 0.08434(6) 0.37781(6) 0.11973(12) 0.0255(3) Uani 1 1 d . . . . .
H8 H 0.0832 0.4046 0.1748 0.031 Uiso 1 1 calc R U . . .
C9 C 0.05206(6) 0.36250(6) 0.01239(13) 0.0260(3) Uani 1 1 d . . . . .
H9 H 0.0285 0.3786 -0.0058 0.031 Uiso 1 1 calc R U . . .
C10 C 0.05438(6) 0.32389(6) -0.06749(12) 0.0243(3) Uani 1 1 d . . . . .
H10 H 0.0328 0.3141 -0.1414 0.029 Uiso 1 1 calc R U . . .
C11 C 0.13360(5) 0.24412(6) 0.20488(11) 0.0200(3) Uani 1 1 d . . . . .
C12 C 0.16262(6) 0.21601(6) 0.24585(11) 0.0226(3) Uani 1 1 d . . . . .
H12 H 0.1980 0.2246 0.2083 0.027 Uiso 1 1 calc R U . . .
C13 C 0.14097(6) 0.17588(6) 0.34007(12) 0.0233(3) Uani 1 1 d . . . . .
H13 H 0.1616 0.1576 0.3665 0.028 Uiso 1 1 calc R U . . .
C14 C 0.08915(6) 0.16245(6) 0.39565(11) 0.0220(3) Uani 1 1 d . . . . .
C15 C 0.06000(6) 0.19027(6) 0.35816(11) 0.0222(3) Uani 1 1 d . . . . .
H15 H 0.0249 0.1819 0.3967 0.027 Uiso 1 1 calc R U . . .
C16 C 0.08221(5) 0.23048(6) 0.26385(11) 0.0211(3) Uani 1 1 d . . . . .
H16 H 0.0618 0.2492 0.2389 0.025 Uiso 1 1 calc R U . . .
C17 C 0.12599(6) 0.20809(7) -0.21576(12) 0.0286(3) Uani 1 1 d . . . . .
H17A H 0.1567 0.2423 -0.2561 0.043 Uiso 1 1 calc R U . . .
H17B H 0.0919 0.1905 -0.2685 0.043 Uiso 1 1 calc R U . . .
H17C H 0.1390 0.1804 -0.2008 0.043 Uiso 1 1 calc R U . . .
C18 C 0.06319(6) 0.17291(6) -0.02915(13) 0.0271(3) Uani 1 1 d . . . . .
H18A H 0.0542 0.1850 0.0485 0.041 Uiso 1 1 calc R U . . .
H18B H 0.0759 0.1451 -0.0131 0.041 Uiso 1 1 calc R U . . .
H18C H 0.0288 0.1551 -0.0809 0.041 Uiso 1 1 calc R U . . .
O110 O -0.0002(9) -0.0070(6) 0.3948(3) 0.0235(15) Uiso 0.1667 1 d D . P A -1
C110 C 0.0037(4) 0.0015(4) 0.2841(3) 0.0250(11) Uiso 0.1667 1 d D . P A -1
C120 C -0.0261(5) 0.0299(6) 0.2233(8) 0.034(2) Uiso 0.1667 1 d D . P A -1
H12A H -0.0473 0.0385 0.2849 0.051 Uiso 0.1667 1 calc R U P A -1
H12B H -0.0530 0.0039 0.1614 0.051 Uiso 0.1667 1 calc R U P A -1
H12C H 0.0026 0.0656 0.1840 0.051 Uiso 0.1667 1 calc R U P A -1
C130 C 0.0382(7) -0.0159(7) 0.2043(10) 0.046(3) Uiso 0.1667 1 d D . P A -1
H13A H 0.0553 -0.0336 0.2550 0.070 Uiso 0.1667 1 calc R U P A -1
H13B H 0.0688 0.0182 0.1633 0.070 Uiso 0.1667 1 calc R U P A -1
H13C H 0.0129 -0.0436 0.1427 0.070 Uiso 0.1667 1 calc R U P A -1
O210 O 0.0036(4) 0.0244(3) 0.0585(6) 0.069(3) Uiso 0.1667 1 d D . P B -2
C210 C 0.0050(4) 0.0098(3) 0.1632(4) 0.0227(16) Uiso 0.1667 1 d D . P B -2
C220 C 0.0549(5) 0.0054(7) 0.2133(9) 0.032(2) Uiso 0.1667 1 d D . P B -2
H22A H 0.0847 0.0173 0.1503 0.048 Uiso 0.1667 1 calc R U P B -2
H22B H 0.0417 -0.0344 0.2374 0.048 Uiso 0.1667 1 calc R U P B -2
H22C H 0.0707 0.0306 0.2849 0.048 Uiso 0.1667 1 calc R U P B -2
C230 C -0.0436(8) -0.0052(11) 0.2519(15) 0.112(7) Uiso 0.1667 1 d D . P B -2
H23A H -0.0741 -0.0015 0.2109 0.168 Uiso 0.1667 1 calc R U P B -2
H23B H -0.0292 0.0211 0.3220 0.168 Uiso 0.1667 1 calc R U P B -2
H23C H -0.0590 -0.0448 0.2804 0.168 Uiso 0.1667 1 calc R U P B -2

loop_
_atom_site_aniso_label
_atom_site_aniso_U_11
_atom_site_aniso_U_22
_atom_site_aniso_U_33
_atom_site_aniso_U_23
_atom_site_aniso_U_13
_atom_site_aniso_U_12
O1 0.0343(5) 0.0304(5) 0.0210(5) 0.0092(4) 0.0040(4) 0.0181(5)
O2 0.0263(5) 0.0351(5) 0.0191(5) 0.0037(4) -0.0004(4) 0.0196(4)
C1 0.0229(6) 0.0331(7) 0.0180(6) 0.0055(5) 0.0029(5) 0.0175(6)
C2 0.0187(6) 0.0279(7) 0.0188(6) 0.0075(5) 0.0053(5) 0.0121(5)
C3 0.0185(6) 0.0272(7) 0.0183(6) 0.0092(5) 0.0052(5) 0.0128(5)
C4 0.0187(6) 0.0291(7) 0.0169(6) 0.0057(5) 0.0031(5) 0.0143(5)
C5 0.0202(6) 0.0328(7) 0.0184(6) 0.0065(5) 0.0051(5) 0.0159(6)
C6 0.0203(6) 0.0328(7) 0.0242(7) 0.0053(5) 0.0016(5) 0.0143(6)
C7 0.0235(6) 0.0294(7) 0.0191(6) 0.0073(5) 0.0041(5) 0.0149(6)
C8 0.0266(7) 0.0281(7) 0.0253(7) 0.0080(5) 0.0073(5) 0.0164(6)
C9 0.0219(6) 0.0296(7) 0.0303(7) 0.0126(6) 0.0059(5) 0.0158(6)
C10 0.0186(6) 0.0300(7) 0.0236(6) 0.0104(5) 0.0023(5) 0.0117(5)
C11 0.0201(6) 0.0281(7) 0.0146(6) 0.0032(5) 0.0017(5) 0.0141(5)
C12 0.0219(6) 0.0341(7) 0.0174(6) 0.0033(5) 0.0033(5) 0.0181(6)
C13 0.0279(7) 0.0322(7) 0.0185(6) 0.0029(5) 0.0000(5) 0.0216(6)
C14 0.0263(7) 0.0266(7) 0.0144(6) 0.0039(5) 0.0012(5) 0.0142(6)
C15 0.0205(6) 0.0306(7) 0.0174(6) 0.0041(5) 0.0041(5) 0.0142(6)
C16 0.0214(6) 0.0299(7) 0.0175(6) 0.0036(5) 0.0016(5) 0.0168(6)
C17 0.0300(7) 0.0410(8) 0.0190(6) 0.0024(6) 0.0027(5) 0.0209(7)
C18 0.0240(7) 0.0344(8) 0.0224(7) 0.0052(6) 0.0025(5) 0.0142(6)

loop_
_atom_type_symbol
_atom_type_description
_atom_type_scat_dispersion_real
_atom_type_scat_dispersion_imag
_atom_type_scat_source
C C 0.0033 0.0016 'International Tables Vol C Tables 4.2.6.8 and 6.1.1.4'
H H 0.0000 0.0000 'International Tables Vol C Tables 4.2.6.8 and 6.1.1.4'
O O 0.0106 0.0060 'International Tables Vol C Tables 4.2.6.8 and 6.1.1.4'

loop_
_geom_angle_atom_site_label_1
_geom_angle_atom_site_label_2
_geom_angle_atom_site_label_3
_geom_angle
C14 O1 H1 109.5
C2 O2 C1 117.46(10)
O2 C1 C17 104.67(10)
O2 C1 C5 108.85(11)
C17 C1 C5 109.60(11)
O2 C1 C18 107.62(10)
C17 C1 C18 110.87(12)
C5 C1 C18 114.72(10)
O2 C2 C10 114.99(11)
O2 C2 C3 124.51(11)
C10 C2 C3 120.45(12)
C7 C3 C2 117.58(12)
C7 C3 C4 121.00(11)
C2 C3 C4 121.41(12)
C3 C4 C5 107.85(10)
C3 C4 C11 111.89(10)
C5 C4 C11 112.09(11)
C3 C4 C6 109.43(11)
C5 C4 C6 106.75(10)
C11 C4 C6 108.68(10)
C1 C5 C4 115.62(10)
C1 C5 H5A 108.4
C4 C5 H5A 108.4
C1 C5 H5B 108.4
C4 C5 H5B 108.4
H5A C5 H5B 107.4
C4 C6 H6A 109.5
C4 C6 H6B 109.5
H6A C6 H6B 109.5
C4 C6 H6C 109.5
H6A C6 H6C 109.5
H6B C6 H6C 109.5
C8 C7 C3 122.13(13)
C8 C7 H7 118.9
C3 C7 H7 118.9
C7 C8 C9 119.33(13)
C7 C8 H8 120.3
C9 C8 H8 120.3
C10 C9 C8 119.92(12)
C10 C9 H9 120.0
C8 C9 H9 120.0
C9 C10 C2 120.56(12)
C9 C10 H10 119.7
C2 C10 H10 119.7
C16 C11 C12 117.00(11)
C16 C11 C4 123.03(11)
C12 C11 C4 119.96(11)
C13 C12 C11 121.60(12)
C13 C12 H12 119.2
C11 C12 H12 119.2
C12 C13 C14 120.07(12)
C12 C13 H13 120.0
C14 C13 H13 120.0
O1 C14 C15 117.75(11)
O1 C14 C13 122.74(12)
C15 C14 C13 119.51(11)
C14 C15 C16 119.85(12)
C14 C15 H15 120.1
C16 C15 H15 120.1
C15 C16 C11 121.95(12)
C15 C16 H16 119.0
C11 C16 H16 119.0
C1 C17 H17A 109.5
C1 C17 H17B 109.5
H17A C17 H17B 109.5
C1 C17 H17C 109.5
H17A C17 H17C 109.5
H17B C17 H17C 109.5
C1 C18 H18A 109.5
C1 C18 H18B 109.5
H18A C18 H18B 109.5
C1 C18 H18C 109.5
H18A C18 H18C 109.5
H18B C18 H18C 109.5
O110 C110 C120 120.9(6)
O110 C110 C130 121.3(6)
C120 C110 C130 117.8(6)
C110 C120 H12A 109.5
C110 C120 H12B 109.5
H12A C120 H12B 109.5
C110 C120 H12C 109.5
H12A C120 H12C 109.5
H12B C120 H12C 109.5
C110 C130 H13A 109.5
C110 C130 H13B 109.5
H13A C130 H13B 109.5
C110 C130 H13C 109.5
H13A C130 H13C 109.5
H13B C130 H13C 109.5
O210 C210 C220 122.6(6)
O210 C210 C230 121.9(7)
C220 C210 C230 115.5(10)
C210 C220 H22A 109.5
C210 C220 H22B 109.5
H22A C220 H22B 109.5
C210 C220 H22C 109.5
H22A C220 H22C 109.5
H22B C220 H22C 109.5
C210 C230 H23A 109.5
C210 C230 H23B 109.5
H23A C230 H23B 109.5
C210 C230 H23C 109.5
H23A C230 H23C 109.5
H23B C230 H23C 109.5

loop_
_geom_bond_atom_site_label_1
_geom_bond_atom_site_label_2
_geom_bond_distance
O1 C14 1.3806(15)
O1 H1 0.8500
O2 C2 1.3678(16)
O2 C1 1.4620(16)
C1 C17 1.5208(18)
C1 C5 1.5213(19)
C1 C18 1.5263(19)
C2 C10 1.4014(18)
C2 C3 1.4018(18)
C3 C7 1.3992(19)
C3 C4 1.5277(17)
C4 C5 1.5402(18)
C4 C11 1.5452(17)
C4 C6 1.5474(18)
C5 H5A 0.9900
C5 H5B 0.9900
C6 H6A 0.9800
C6 H6B 0.9800
C6 H6C 0.9800
C7 C8 1.3873(18)
C7 H7 0.9500
C8 C9 1.392(2)
C8 H8 0.9500
C9 C10 1.380(2)
C9 H9 0.9500
C10 H10 0.9500
C11 C16 1.3953(17)
C11 C12 1.4017(17)
C12 C13 1.3896(18)
C12 H12 0.9500
C13 C14 1.3899(19)
C13 H13 0.9500
C14 C15 1.3865(18)
C15 C16 1.3921(18)
C15 H15 0.9500
C16 H16 0.9500
C17 H17A 0.9800
C17 H17B 0.9800
C17 H17C 0.9800
C18 H18A 0.9800
C18 H18B 0.9800
C18 H18C 0.9800
O110 C110 1.226(4)
C110 C120 1.506(5)
C110 C130 1.507(5)
C120 H12A 0.9800
C120 H12B 0.9800
C120 H12C 0.9800
C130 H13A 0.9800
C130 H13B 0.9800
C130 H13C 0.9800
O210 C210 1.216(5)
C210 C220 1.505(5)
C210 C230 1.508(5)
C220 H22A 0.9800
C220 H22B 0.9800
C220 H22C 0.9800
C230 H23A 0.9800
C230 H23B 0.9800
C230 H23C 0.9800

loop_
_geom_hbond_atom_site_label_D
_geom_hbond_atom_site_label_H
_geom_hbond_atom_site_label_A
_geom_hbond_distance_DH
_geom_hbond_distance_HA
_geom_hbond_distance_DA
_geom_hbond_angle_DHA
_geom_hbond_site_symmetry_A
O1 H1 O1 0.85 2.00 2.8483(10) 176.0 11_556
